data_2106352
loop_
_publ_author_name
'Johnson, P.L.'
'Musselman, R.L.'
'Williams, J.M.'

_publ_section_title
;
 Structural studies of precursor and partially oxidized conducting
 complexes. X. A neutron diffraction study of potassium sodium
 tetracyanoplatinate(II) trihydrate, K Na (Pt (C N)4) (H2 O)3
;
_journal_name_full 'Acta Crystallographica B (24,1968-38,1982)'
_journal_page_first 3155
_journal_page_last 3159
_journal_volume 33
_journal_year 1977
_chemical_formula_sum 'C4 H6 K N4 Na O3 Pt'
_chemical_name_systematic 'K Na (Pt (C N)4) (H2 O)3'
_space_group_IT_number 9
_symmetry_space_group_name_Hall 'C -2yc'
_symmetry_space_group_name_H-M 'C 1 c 1'
_cell_angle_alpha 90
_cell_angle_beta 115.09
_cell_angle_gamma 90
_cell_formula_units_Z 4
_cell_length_a 12.965
_cell_length_b 13.765
_cell_length_c 6.522
_cell_volume 1054.111
_citation_journal_id_ASTM ACBCAR
_cod_data_source_file Johnson_ACBCAR_1977_706.cif
_cod_data_source_block C4H6K1N4Na1O3Pt1
_cod_original_formula_sum 'C4 H6 K1 N4 Na1 O3 Pt1'
_cod_database_code 2106352

loop_
_symmetry_equiv_pos_as_xyz
x,y,z
x,-y,z+1/2
x+1/2,y+1/2,z
x+1/2,-y+1/2,z+1/2

loop_
_atom_site_label
_atom_site_type_symbol
_atom_site_fract_x
_atom_site_fract_y
_atom_site_fract_z
_atom_site_occupancy
_atom_site_U_iso_or_equiv
H4 H+1 0.3803 0.1903 -0.3747 1 0.0
N4 N-3 -0.2548 -0.0717 -0.2381 1 0.0
H2 H+1 0.4184 0.0709 0.3061 1 0.0
O3 O-2 0.1461 0.3328 0.232 1 0.0
H1 H+1 0.539 0.1092 0.4522 1 0.0
Na1 Na+1 0.0473 0.4065 -0.4879 1 0.0
C1 C+2 0.0479 -0.1426 0.0408 1 0.0
H6 H+1 0.2143 0.3533 0.3403 1 0.0
C4 C+2 -0.1611 -0.0465 -0.1488 1 0.0
C2 C+2 0.1616 0.0403 0.1389 1 0.0
N3 N-3 -0.0857 0.2121 -0.0533 1 0.0
O1 O-2 0.4971 0.0658 0.3295 1 0.0
H3 H+1 0.318 0.0976 -0.376 1 0.0
C3 C+2 -0.0524 0.1334 -0.0356 1 0.0
Pt1 Pt+2 0 -0.0037 0 1 0.0
N1 N-3 0.0724 -0.224 0.0649 1 0.0
O2 O-2 0.3682 0.1451 -0.277 1 0.0
K1 K+1 0.2771 0.2402 -0.0169 1 0.0
N2 N-3 0.2553 0.0666 0.2145 1 0.0
H5 H+1 0.1269 0.2742 0.2875 1 0.0
